data_1530773
loop_
_publ_author_name
'Simonov, M.A.'
'Egorov-Tismenko, Yu.K.'
'Belov, N.V.'

_publ_section_title
;
 The refinement of the crystal structure of the Na, Cd - triorthosilicate
 Na4 Cd2 (Si3 O10)
;
_journal_name_full 'Doklady Akademii Nauk SSSR'
_journal_page_first 348
_journal_page_last 352
_journal_volume 238
_journal_year 1978
_chemical_formula_sum 'Cd2 Na4 O10 Si3'
_chemical_name_systematic 'Na4 Cd2 (Si3 O10)'
_space_group_IT_number 15
_symmetry_space_group_name_Hall '-C 2yc'
_symmetry_space_group_name_H-M 'C 1 2/c 1'
_cell_angle_alpha 90
_cell_angle_beta 99.79
_cell_angle_gamma 90
_cell_formula_units_Z 4
_cell_length_a 9.901
_cell_length_b 5.85
_cell_length_c 17.628
_cell_volume 1006.160
_citation_journal_id_ASTM DANKAS
_cod_data_source_file Simonov_DANKAS_1978_1196.cif
_cod_data_source_block Cd2Na4O10Si3
_cod_original_cell_volume 1006.16
_cod_database_code 1530773

loop_
_symmetry_equiv_pos_as_xyz
x,y,z
-x,y,-z+1/2
-x,-y,-z
x,-y,z-1/2
x+1/2,y+1/2,z
-x+1/2,y+1/2,-z+1/2
-x+1/2,-y+1/2,-z
x+1/2,-y+1/2,z-1/2

loop_
_atom_site_label
_atom_site_type_symbol
_atom_site_fract_x
_atom_site_fract_y
_atom_site_fract_z
_atom_site_occupancy
_atom_site_U_iso_or_equiv
O4 O-2 0.4413 0.33 0.047 1 0.0
Na2 Na+1 0.2533 0.5694 0.06 1 0.0
Cd1 Cd+2 0.59801 0.59884 0.0847 1 0.0
O1 O-2 0.6079 0.526 0.2116 1 0.0
Si2 Si+4 0.4349 0.1062 0.1013 1 0.0
O2 O-2 0.4094 0.207 0.1868 1 0.0
O5 O-2 0.577 0.961 0.115 1 0.0
Si1 Si+4 0.5 0.3811 0.25 1 0.0
Na1 Na+1 0.6723 0.8935 0.2437 1 0.0
O3 O-2 0.3015 0.949 0.0723 1 0.0
